data_2312228
loop_
_publ_author_name
'Shahed, H.'
'Sharma, N.'
'Angst, M.'
'Voigt, J.'
'Per&#xdf;on, J'
'Prakash, P.'
'T&#xf6;rnroos, K W'
'Chernyshov, D.'
'Gildenast, H.'
'Ohl, M.'
'Saffarini, G.'
'Grzechnik, A.'
'Friese, K.'

_publ_section_title
;
 Structural insight into the cooperativity of spin crossover compounds.
;
_journal_issue 'Pt 5'
_journal_name_full 'Acta crystallographica Section B, Structural science, crystal engineering and materials'
_journal_page_first 354
_journal_page_last 367
_journal_paper_doi 10.1107/S2052520623005814
_journal_volume 79
_journal_year 2023
_chemical_formula_sum 'C10.86 H8 Fe0.29 N1.71 S0.57'
_chemical_formula_weight 196.75
_space_group_crystal_system orthorhombic
_space_group_IT_number 56
_space_group_name_Hall '-P 2ab 2ac'
_space_group_name_H-M_alt 'P c c n'
_atom_sites_solution_hydrogens geom
_audit_creation_method SHELXL-2019/2
_cell_angle_alpha 90
_cell_angle_beta 90
_cell_angle_gamma 90
_cell_formula_units_Z 14
_cell_length_a 12.3375(2)
_cell_length_b 14.6932(2)
_cell_length_c 18.2706(2)
_cell_measurement_reflns_used 6215
_cell_measurement_temperature 095(2)
_cell_measurement_theta_max 29.63
_cell_measurement_theta_min 1.968
_cell_volume 3312.05(8)
_computing_structure_refinement 'SHELXL-2019/2 (Sheldrick, 2019)'
_diffrn_ambient_temperature 293(2)
_diffrn_measured_fraction_theta_full 0.984
_diffrn_measured_fraction_theta_max 0.813
_diffrn_measurement_device_type '4-circle diffractometer'
_diffrn_radiation_type Synchrotron
_diffrn_radiation_wavelength 0.65524
_diffrn_reflns_av_R_equivalents 0.0715
_diffrn_reflns_av_unetI/netI 0.0528
_diffrn_reflns_Laue_measured_fraction_full 0.984
_diffrn_reflns_Laue_measured_fraction_max 0.813
_diffrn_reflns_limit_h_max 19
_diffrn_reflns_limit_h_min -19
_diffrn_reflns_limit_k_max 18
_diffrn_reflns_limit_k_min -18
_diffrn_reflns_limit_l_max 29
_diffrn_reflns_limit_l_min -30
_diffrn_reflns_number 34182
_diffrn_reflns_point_group_measured_fraction_full 0.984
_diffrn_reflns_point_group_measured_fraction_max 0.813
_diffrn_reflns_theta_full 23.150
_diffrn_reflns_theta_max 32.963
_diffrn_reflns_theta_min 1.987
_exptl_absorpt_coefficient_mu 0.454
_exptl_crystal_density_diffrn 1.381
_exptl_crystal_description irregular
_exptl_crystal_F_000 1424
_refine_diff_density_max 0.624
_refine_diff_density_min -0.362
_refine_diff_density_rms 0.076
_refine_ls_extinction_method none
_refine_ls_goodness_of_fit_ref 1.118
_refine_ls_hydrogen_treatment constr
_refine_ls_matrix_type full
_refine_ls_number_parameters 213
_refine_ls_number_reflns 6470
_refine_ls_number_restraints 0
_refine_ls_restrained_S_all 1.118
_refine_ls_R_factor_all 0.0968
_refine_ls_R_factor_gt 0.0679
_refine_ls_shift/su_max 0.001
_refine_ls_shift/su_mean 0.000
_refine_ls_structure_factor_coef Fsqd
_refine_ls_weighting_details 'w=1/[\s^2^(Fo^2^)+(0.0430P)^2^+2.5185P] where P=(Fo^2^+2Fc^2^)/3'
_refine_ls_weighting_scheme calc
_refine_ls_wR_factor_gt 0.1232
_refine_ls_wR_factor_ref 0.1345
_reflns_Friedel_coverage 0.000
_reflns_number_gt 4880
_reflns_number_total 6470
_reflns_threshold_expression 'I > 2\s(I)'
_cod_data_source_file Bia_Portho_095K.cif
_cod_data_source_block Bia_dw4400_095K
_cod_depositor_comments 'Adding full bibliography for 2312165--2312274.cif.'
_cod_database_code 2312228
_shelx_shelxl_version_number 2019/2
_shelx_space_group_comment
;
The symmetry employed for this shelxl refinement is uniquely defined
by the following loop, which should always be used as a source of
symmetry information in preference to the above space-group names.
They are only intended as comments.
;

loop_
_space_group_symop_operation_xyz
'x, y, z'
'-x+1/2, -y+1/2, z'
'-x, y+1/2, -z+1/2'
'x+1/2, -y, -z+1/2'
'-x, -y, -z'
'x-1/2, y-1/2, -z'
'x, -y-1/2, z-1/2'
'-x-1/2, y, z-1/2'

loop_
_atom_site_label
_atom_site_type_symbol
_atom_site_fract_x
_atom_site_fract_y
_atom_site_fract_z
_atom_site_U_iso_or_equiv
_atom_site_adp_type
_atom_site_occupancy
_atom_site_site_symmetry_order
_atom_site_calc_flag
_atom_site_refinement_flags_posn
_atom_site_refinement_flags_adp
_atom_site_refinement_flags_occupancy
_atom_site_disorder_assembly
_atom_site_disorder_group
Fe01 Fe 0.750000 0.750000 0.59010(2) 0.01975(9) Uani 1 2 d S T P . .
S002 S 0.84738(4) 0.55990(4) 0.39214(3) 0.02871(13) Uani 1 1 d . . . . .
N003 N 0.72535(13) 0.83926(12) 0.66849(8) 0.0209(3) Uani 1 1 d . . . . .
N004 N 0.79065(14) 0.66495(13) 0.51381(9) 0.0252(3) Uani 1 1 d . . . . .
N005 N 0.89575(13) 0.80317(12) 0.59542(9) 0.0226(3) Uani 1 1 d . . . . .
C006 C 0.62708(16) 0.84956(14) 0.70938(10) 0.0219(4) Uani 1 1 d . . . . .
C007 C 0.53211(16) 0.87498(14) 0.67355(10) 0.0228(4) Uani 1 1 d . . . . .
H007 H 0.532631 0.886644 0.623520 0.027 Uiso 1 1 calc R U . . .
C008 C 0.90881(16) 0.86543(15) 0.64915(11) 0.0244(4) Uani 1 1 d . . . . .
C009 C 0.81008(17) 0.88278(15) 0.68973(11) 0.0242(4) Uani 1 1 d . . . . .
H009 H 0.808107 0.923121 0.728928 0.029 Uiso 1 1 calc R U . . .
C00A C 0.62573(16) 0.83145(15) 0.78416(11) 0.0241(4) Uani 1 1 d . . . . .
H00A H 0.689022 0.814098 0.808025 0.029 Uiso 1 1 calc R U . . .
C00B C 0.43366(16) 0.86574(14) 0.78853(11) 0.0234(4) Uani 1 1 d . . . . .
C00C C 0.43675(16) 0.88271(14) 0.71330(11) 0.0232(4) Uani 1 1 d . . . . .
H00C H 0.373376 0.899581 0.689318 0.028 Uiso 1 1 calc R U . . .
C00D C 0.81300(15) 0.62190(14) 0.46274(11) 0.0224(4) Uani 1 1 d . . . . .
C00E C 0.52948(17) 0.83941(15) 0.82293(11) 0.0262(4) Uani 1 1 d . . . . .
H00E H 0.528899 0.826938 0.872828 0.031 Uiso 1 1 calc R U . . .
C00F C 0.33211(17) 0.88005(15) 0.83100(11) 0.0255(4) Uani 1 1 d . . . . .
C00G C 0.98214(17) 0.78309(16) 0.55355(12) 0.0275(4) Uani 1 1 d . . . . .
H00G H 0.974303 0.740778 0.516060 0.033 Uiso 1 1 calc R U . . .
C00H C 0.33727(19) 0.91366(16) 0.90222(12) 0.0294(4) Uani 1 1 d . . . . .
H00H H 0.404449 0.925786 0.923148 0.035 Uiso 1 1 calc R U . . .
C00I C 1.00681(18) 0.90877(17) 0.66236(13) 0.0316(5) Uani 1 1 d . . . . .
H00I H 1.013005 0.951499 0.699678 0.038 Uiso 1 1 calc R U . . .
C00J C 0.23037(17) 0.86198(16) 0.80098(12) 0.0288(4) Uani 1 1 d . . . . .
H00J H 0.225231 0.839182 0.753626 0.035 Uiso 1 1 calc R U . . .
C00K C 0.13659(18) 0.87776(17) 0.84124(14) 0.0341(5) Uani 1 1 d . . . . .
H00K H 0.069160 0.865709 0.820660 0.041 Uiso 1 1 calc R U . . .
C00L C 1.09501(18) 0.88732(18) 0.61907(14) 0.0349(5) Uani 1 1 d . . . . .
H00L H 1.161623 0.915442 0.626581 0.042 Uiso 1 1 calc R U . . .
C00M C 0.2438(2) 0.92927(18) 0.94231(12) 0.0341(5) Uani 1 1 d . . . . .
H00M H 0.248664 0.951822 0.989762 0.041 Uiso 1 1 calc R U . . .
C00N C 0.1433(2) 0.91145(18) 0.91206(14) 0.0366(5) Uani 1 1 d . . . . .
H00N H 0.080629 0.921981 0.938996 0.044 Uiso 1 1 calc R U . . .
C00O C 1.08225(18) 0.82324(17) 0.56437(13) 0.0324(5) Uani 1 1 d . . . . .
H00O H 1.140740 0.807178 0.534973 0.039 Uiso 1 1 calc R U . . .

loop_
_atom_site_aniso_label
_atom_site_aniso_U_11
_atom_site_aniso_U_22
_atom_site_aniso_U_33
_atom_site_aniso_U_23
_atom_site_aniso_U_13
_atom_site_aniso_U_12
Fe01 0.02037(16) 0.0214(2) 0.01747(15) 0.000 0.000 -0.00065(15)
S002 0.0289(2) 0.0347(3) 0.0225(2) -0.0057(2) 0.00586(18) -0.0002(2)
N003 0.0228(7) 0.0208(9) 0.0192(7) 0.0008(6) -0.0003(5) 0.0007(6)
N004 0.0266(8) 0.0257(9) 0.0233(8) 0.0003(7) 0.0018(6) -0.0004(7)
N005 0.0228(7) 0.0231(9) 0.0220(7) 0.0057(6) 0.0007(6) -0.0012(6)
C006 0.0241(8) 0.0191(10) 0.0224(8) 0.0003(7) 0.0001(6) 0.0009(7)
C007 0.0267(9) 0.0226(10) 0.0191(8) 0.0004(7) -0.0011(6) 0.0014(7)
C008 0.0252(9) 0.0231(11) 0.0249(9) 0.0030(7) -0.0015(7) -0.0025(8)
C009 0.0278(9) 0.0230(11) 0.0218(8) -0.0021(7) -0.0020(7) -0.0009(8)
C00A 0.0256(8) 0.0256(11) 0.0210(8) 0.0016(7) -0.0014(7) 0.0059(8)
C00B 0.0264(9) 0.0205(10) 0.0233(9) 0.0000(7) 0.0009(7) 0.0043(7)
C00C 0.0252(9) 0.0215(10) 0.0229(8) 0.0007(7) -0.0018(7) 0.0034(7)
C00D 0.0202(8) 0.0250(11) 0.0220(8) 0.0024(7) 0.0007(6) -0.0023(7)
C00E 0.0293(9) 0.0288(11) 0.0204(8) 0.0024(8) 0.0009(7) 0.0065(8)
C00F 0.0278(9) 0.0229(11) 0.0259(9) 0.0037(7) 0.0039(7) 0.0072(8)
C00G 0.0260(9) 0.0305(11) 0.0261(9) 0.0054(8) 0.0044(7) -0.0007(8)
C00H 0.0320(10) 0.0302(12) 0.0260(10) 0.0020(8) 0.0013(8) 0.0092(9)
C00I 0.0289(10) 0.0317(12) 0.0343(11) 0.0012(9) -0.0065(8) -0.0068(9)
C00J 0.0276(10) 0.0287(12) 0.0302(10) 0.0009(8) 0.0018(7) 0.0062(8)
C00K 0.0255(10) 0.0350(13) 0.0418(12) 0.0066(10) 0.0049(9) 0.0074(9)
C00L 0.0229(9) 0.0408(14) 0.0412(12) 0.0108(11) -0.0046(8) -0.0080(9)
C00M 0.0392(12) 0.0368(13) 0.0264(10) 0.0034(9) 0.0068(9) 0.0168(10)
C00N 0.0334(11) 0.0399(14) 0.0364(12) 0.0077(10) 0.0106(9) 0.0149(10)
C00O 0.0236(9) 0.0402(14) 0.0332(11) 0.0121(10) 0.0045(8) -0.0026(9)

loop_
_atom_type_symbol
_atom_type_description
_atom_type_scat_dispersion_real
_atom_type_scat_dispersion_imag
_atom_type_scat_source
Fe Fe 0.3265 0.6960 'International Tables Vol C Tables 4.2.6.8 and 6.1.1.4'
C C 0.0024 0.0013 'International Tables Vol C Tables 4.2.6.8 and 6.1.1.4'
H H 0.0000 0.0000 'International Tables Vol C Tables 4.2.6.8 and 6.1.1.4'
N N 0.0049 0.0027 'International Tables Vol C Tables 4.2.6.8 and 6.1.1.4'
S S 0.1051 0.1002 'International Tables Vol C Tables 4.2.6.8 and 6.1.1.4'

loop_
_geom_angle_atom_site_label_1
_geom_angle_atom_site_label_2
_geom_angle_atom_site_label_3
_geom_angle
_geom_angle_site_symmetry_1
_geom_angle_site_symmetry_3
_geom_angle_publ_flag
N004 Fe01 N004 88.02(11) 2_665 . ?
N004 Fe01 N005 93.17(7) 2_665 2_665 ?
N004 Fe01 N005 90.92(7) . 2_665 ?
N004 Fe01 N005 90.92(7) 2_665 . ?
N004 Fe01 N005 93.16(7) . . ?
N005 Fe01 N005 174.32(10) 2_665 . ?
N004 Fe01 N003 93.08(7) 2_665 . ?
N004 Fe01 N003 173.87(7) . . ?
N005 Fe01 N003 95.03(7) 2_665 . ?
N005 Fe01 N003 80.80(7) . . ?
N004 Fe01 N003 173.87(7) 2_665 2_665 ?
N004 Fe01 N003 93.08(7) . 2_665 ?
N005 Fe01 N003 80.80(7) 2_665 2_665 ?
N005 Fe01 N003 95.03(7) . 2_665 ?
N003 Fe01 N003 86.46(10) . 2_665 ?
C009 N003 C006 118.58(17) . . ?
C009 N003 Fe01 115.22(14) . . ?
C006 N003 Fe01 125.56(13) . . ?
C00D N004 Fe01 172.40(17) . . ?
C00G N005 C008 117.87(18) . . ?
C00G N005 Fe01 127.63(16) . . ?
C008 N005 Fe01 114.49(13) . . ?
C00A C006 C007 120.16(18) . . ?
C00A C006 N003 120.13(17) . . ?
C007 C006 N003 119.68(17) . . ?
C00C C007 C006 119.28(18) . . ?
N005 C008 C00I 122.7(2) . . ?
N005 C008 C009 113.00(18) . . ?
C00I C008 C009 124.3(2) . . ?
N003 C009 C008 116.22(19) . . ?
C00E C00A C006 119.68(18) . . ?
C00E C00B C00C 118.03(18) . . ?
C00E C00B C00F 121.20(18) . . ?
C00C C00B C00F 120.70(18) . . ?
C007 C00C C00B 121.57(18) . . ?
N004 C00D S002 178.3(2) . . ?
C00A C00E C00B 121.28(18) . . ?
C00H C00F C00J 118.40(19) . . ?
C00H C00F C00B 119.9(2) . . ?
C00J C00F C00B 121.69(19) . . ?
N005 C00G C00O 122.2(2) . . ?
C00M C00H C00F 121.0(2) . . ?
C00L C00I C008 118.8(2) . . ?
C00K C00J C00F 120.6(2) . . ?
C00N C00K C00J 120.2(2) . . ?
C00I C00L C00O 118.7(2) . . ?
C00N C00M C00H 120.2(2) . . ?
C00M C00N C00K 119.6(2) . . ?
C00L C00O C00G 119.7(2) . . ?

loop_
_geom_bond_atom_site_label_1
_geom_bond_atom_site_label_2
_geom_bond_distance
_geom_bond_site_symmetry_2
_geom_bond_publ_flag
Fe01 N004 1.9380(18) 2_665 ?
Fe01 N004 1.9380(18) . ?
Fe01 N005 1.9630(17) 2_665 ?
Fe01 N005 1.9631(17) . ?
Fe01 N003 1.9657(17) . ?
Fe01 N003 1.9657(17) 2_665 ?
S002 C00D 1.635(2) . ?
N003 C009 1.285(3) . ?
N003 C006 1.432(2) . ?
N004 C00D 1.160(3) . ?
N005 C00G 1.345(3) . ?
N005 C008 1.352(3) . ?
C006 C00A 1.392(3) . ?
C006 C007 1.393(3) . ?
C007 C00C 1.387(3) . ?
C008 C00I 1.388(3) . ?
C008 C009 1.449(3) . ?
C00A C00E 1.388(3) . ?
C00B C00E 1.394(3) . ?
C00B C00C 1.397(3) . ?
C00B C00F 1.489(3) . ?
C00F C00H 1.393(3) . ?
C00F C00J 1.395(3) . ?
C00G C00O 1.383(3) . ?
C00H C00M 1.385(3) . ?
C00I C00L 1.382(3) . ?
C00J C00K 1.390(3) . ?
C00K C00N 1.388(4) . ?
C00L C00O 1.382(4) . ?
C00M C00N 1.382(4) . ?
